data_7053336
loop_
_publ_author_name
'Clausen, Henrik F.'
'Chevallier, Marie S.'
'Spackman, Mark A.'
'Iversen, Bo B.'

_publ_section_title
;
 Three new co-crystals of hydroquinone: crystal structures and Hirshfeld
 surface analysis of intermolecular interactions
;
_journal_issue 2
_journal_name_full 'New Journal of Chemistry'
_journal_page_first 193
_journal_paper_doi 10.1039/b9nj00463g
_journal_volume 34
_journal_year 2010
_chemical_formula_moiety 'C4 H9 N O, C6 H6 O2'
_chemical_formula_sum 'C10 H15 N O3'
_chemical_formula_weight 197.23
_chemical_name_systematic
;
?
;
_space_group_IT_number 15
_symmetry_cell_setting monoclinic
_symmetry_Int_Tables_number 15
_symmetry_space_group_name_Hall '-C 2yc'
_symmetry_space_group_name_H-M 'C 1 2/c 1'
_atom_sites_solution_hydrogens geom
_atom_sites_solution_primary direct
_atom_sites_solution_secondary difmap
_audit_creation_method SHELXL-97
_cell_angle_alpha 90.00
_cell_angle_beta 100.098(4)
_cell_angle_gamma 90.00
_cell_formula_units_Z 8
_cell_length_a 11.1325(6)
_cell_length_b 9.0410(5)
_cell_length_c 21.0854(11)
_cell_measurement_reflns_used 1500
_cell_measurement_temperature 100(2)
_cell_measurement_theta_max 23.99
_cell_measurement_theta_min 2.92
_cell_volume 2089.3(2)
_computing_cell_refinement 'Saint+ (Bruker, 2004)'
_computing_data_collection 'ApexII (Bruker, 2004)'
_computing_data_reduction 'Saint+ (Bruker-Nonius, 2006)'
_computing_molecular_graphics
;
XShell (Bruker, 2000) and Crystal Explorer (Wolff <i>et al.</i>, 2005)
;
_computing_publication_material
;
enCIFer (Allen <i>et al.</i>, 2004) and WinGX (Farrugia, 1999)
;
_computing_structure_refinement 'SHELXL-97 (Sheldrick, 1997)'
_computing_structure_solution 'SHELXS-97 (Sheldrick, 1997)'
_diffrn_ambient_temperature 100(2)
_diffrn_detector_area_resol_mean 83.33
_diffrn_measured_fraction_theta_full 0.999
_diffrn_measured_fraction_theta_max 0.999
_diffrn_measurement_device_type 'Bruker SMART APEXII CCD-based diffractometer'
_diffrn_measurement_method '\f-scans and \w-scans'
_diffrn_radiation_monochromator graphite
_diffrn_radiation_source 'fine-focus sealed tube'
_diffrn_radiation_type MoK\a
_diffrn_radiation_wavelength 0.71073
_diffrn_reflns_av_R_equivalents 0.1378
_diffrn_reflns_av_sigmaI/netI 0.0917
_diffrn_reflns_limit_h_max 15
_diffrn_reflns_limit_h_min -15
_diffrn_reflns_limit_k_max 12
_diffrn_reflns_limit_k_min 0
_diffrn_reflns_limit_l_max 30
_diffrn_reflns_limit_l_min 0
_diffrn_reflns_number 27651
_diffrn_reflns_theta_full 30.51
_diffrn_reflns_theta_max 30.51
_diffrn_reflns_theta_min 1.96
_exptl_absorpt_coefficient_mu 0.092
_exptl_absorpt_correction_T_max 0.9939
_exptl_absorpt_correction_T_min 0.9930
_exptl_absorpt_correction_type multi-scan
_exptl_absorpt_process_details '(SORTAV; Blessing, 1997)'
_exptl_crystal_colour colorless
_exptl_crystal_density_diffrn 1.254
_exptl_crystal_density_method 'not measured'
_exptl_crystal_description plate
_exptl_crystal_F_000 848
_exptl_crystal_size_max 0.25
_exptl_crystal_size_mid 0.125
_exptl_crystal_size_min 0.125
_refine_diff_density_max 0.590
_refine_diff_density_min -0.331
_refine_diff_density_rms 0.065
_refine_ls_extinction_method none
_refine_ls_goodness_of_fit_ref 1.078
_refine_ls_hydrogen_treatment constr
_refine_ls_matrix_type full
_refine_ls_number_parameters 132
_refine_ls_number_reflns 3185
_refine_ls_number_restraints 0
_refine_ls_restrained_S_all 1.078
_refine_ls_R_factor_all 0.1307
_refine_ls_R_factor_gt 0.0621
_refine_ls_shift/su_max 0.000
_refine_ls_shift/su_mean 0.000
_refine_ls_structure_factor_coef Fsqd
_refine_ls_weighting_details 'calc w=1/[\s^2^(Fo^2^)+(0.0686P)^2^+0.0000P] where P=(Fo^2^+2Fc^2^)/3'
_refine_ls_weighting_scheme calc
_refine_ls_wR_factor_gt 0.1420
_refine_ls_wR_factor_ref 0.1623
_reflns_number_gt 1791
_reflns_number_total 3185
_reflns_threshold_expression >2sigma(I)
_cod_data_source_file b9nj00463g.txt
_cod_data_source_block hq_dma_mono2
_cod_original_cell_volume 2089.35(19)
_cod_original_sg_symbol_H-M 'C 2/c'
_cod_database_code 7053336

loop_
_symmetry_equiv_pos_as_xyz
'x, y, z'
'-x, y, -z+1/2'
'x+1/2, y+1/2, z'
'-x+1/2, y+1/2, -z+1/2'
'-x, -y, -z'
'x, -y, z-1/2'
'-x+1/2, -y+1/2, -z'
'x+1/2, -y+1/2, z-1/2'

loop_
_atom_site_label
_atom_site_type_symbol
_atom_site_fract_x
_atom_site_fract_y
_atom_site_fract_z
_atom_site_U_iso_or_equiv
_atom_site_adp_type
_atom_site_occupancy
_atom_site_symmetry_multiplicity
_atom_site_calc_flag
_atom_site_refinement_flags
_atom_site_disorder_assembly
_atom_site_disorder_group
O1 O 1.11374(12) 0.92360(16) 0.06191(7) 0.0250(3) Uani 1 1 d . . .
H1 H 1.1512 0.9795 0.0906 0.037 Uiso 1 1 calc R . .
O4 O 0.74358(13) 0.61493(16) 0.14634(7) 0.0262(4) Uani 1 1 d . . .
H4 H 0.7363 0.6393 0.1839 0.039 Uiso 1 1 calc R . .
C4 C 0.83705(17) 0.6942(2) 0.12785(9) 0.0183(4) Uani 1 1 d . . .
C2 C 1.00307(16) 0.8678(2) 0.14811(9) 0.0178(4) Uani 1 1 d . . .
H2 H 1.0529 0.9332 0.1766 0.021 Uiso 1 1 calc R . .
C5 C 0.85770(17) 0.6760(2) 0.06521(9) 0.0194(4) Uani 1 1 d . . .
H5 H 0.8083 0.6099 0.0368 0.023 Uiso 1 1 calc R . .
C3 C 0.90994(16) 0.7905(2) 0.16918(9) 0.0175(4) Uani 1 1 d . . .
H3 H 0.8960 0.8035 0.2120 0.021 Uiso 1 1 calc R . .
C6 C 0.95019(18) 0.7540(2) 0.04428(9) 0.0204(4) Uani 1 1 d . . .
H6 H 0.9635 0.7420 0.0013 0.025 Uiso 1 1 calc R . .
C1 C 1.02386(16) 0.8501(2) 0.08552(9) 0.0180(4) Uani 1 1 d . . .
O10 O 0.69570(13) 0.67542(16) 0.25797(7) 0.0279(4) Uani 1 1 d . . .
C10 C 0.74362(18) 0.6190(2) 0.31101(10) 0.0247(5) Uani 1 1 d . A 1
N10 N 0.70080(16) 0.6512(2) 0.36401(8) 0.0269(4) Uani 1 1 d . A 1
C11 C 0.85048(19) 0.5143(2) 0.31579(10) 0.0268(5) Uani 1 1 d . A 1
H11A H 0.8718 0.5006 0.2730 0.040 Uiso 1 1 calc R A 1
H11B H 0.8284 0.4187 0.3324 0.040 Uiso 1 1 calc R A 1
H11C H 0.9205 0.5557 0.3451 0.040 Uiso 1 1 calc R A 1
C12 C 0.7483(2) 0.5872(3) 0.42702(9) 0.0290(5) Uani 1 1 d . A 1
H12A H 0.8085 0.5107 0.4224 0.044 Uiso 1 1 calc R A 1
H12B H 0.6811 0.5432 0.4450 0.044 Uiso 1 1 calc R A 1
H12C H 0.7871 0.6649 0.4560 0.044 Uiso 1 1 calc R A 1
C13 C 0.5964(2) 0.7519(3) 0.36019(11) 0.0308(5) Uani 1 1 d . A 1
H13A H 0.6242 0.8472 0.3795 0.046 Uiso 1 1 calc R A 1
H13B H 0.5361 0.7090 0.3836 0.046 Uiso 1 1 calc R A 1
H13C H 0.5592 0.7666 0.3150 0.046 Uiso 1 1 calc R A 1

loop_
_atom_site_aniso_label
_atom_site_aniso_U_11
_atom_site_aniso_U_22
_atom_site_aniso_U_33
_atom_site_aniso_U_23
_atom_site_aniso_U_13
_atom_site_aniso_U_12
O1 0.0250(7) 0.0278(8) 0.0236(8) -0.0020(6) 0.0080(6) -0.0122(6)
O4 0.0258(7) 0.0339(9) 0.0209(7) -0.0045(6) 0.0097(6) -0.0144(7)
C4 0.0174(9) 0.0183(9) 0.0200(10) 0.0002(8) 0.0058(7) -0.0017(8)
C2 0.0158(9) 0.0185(9) 0.0183(9) -0.0005(7) 0.0010(7) 0.0000(8)
C5 0.0192(9) 0.0202(10) 0.0188(10) -0.0029(8) 0.0036(7) -0.0046(8)
C3 0.0173(9) 0.0197(10) 0.0155(9) -0.0015(7) 0.0034(7) 0.0006(7)
C6 0.0224(9) 0.0238(10) 0.0160(9) -0.0025(8) 0.0058(7) -0.0022(8)
C1 0.0168(9) 0.0175(9) 0.0206(10) 0.0026(8) 0.0059(7) -0.0014(7)
O10 0.0319(8) 0.0326(9) 0.0204(8) 0.0056(6) 0.0081(6) 0.0026(7)
C10 0.0259(10) 0.0209(10) 0.0291(11) -0.0019(9) 0.0098(9) -0.0070(9)
N10 0.0300(10) 0.0257(10) 0.0260(10) 0.0008(7) 0.0075(8) -0.0014(8)
C11 0.0227(10) 0.0220(11) 0.0364(12) -0.0028(9) 0.0072(9) -0.0001(9)
C12 0.0369(12) 0.0326(12) 0.0176(10) 0.0025(9) 0.0046(9) -0.0055(10)
C13 0.0294(11) 0.0278(12) 0.0386(13) -0.0027(10) 0.0158(10) 0.0072(10)

loop_
_atom_type_symbol
_atom_type_description
_atom_type_scat_dispersion_real
_atom_type_scat_dispersion_imag
_atom_type_scat_source
C C 0.0033 0.0016 'International Tables Vol C Tables 4.2.6.8 and 6.1.1.4'
H H 0.0000 0.0000 'International Tables Vol C Tables 4.2.6.8 and 6.1.1.4'
O O 0.0106 0.0060 'International Tables Vol C Tables 4.2.6.8 and 6.1.1.4'
N N 0.0061 0.0033 'International Tables Vol C Tables 4.2.6.8 and 6.1.1.4'

loop_
_geom_angle_atom_site_label_1
_geom_angle_atom_site_label_2
_geom_angle_atom_site_label_3
_geom_angle
C1 O1 H1 109.5
C4 O4 H4 109.5
O4 C4 C3 122.49(16)
O4 C4 C5 117.83(16)
C3 C4 C5 119.68(17)
C3 C2 C1 120.33(17)
C3 C2 H2 119.8
C1 C2 H2 119.8
C6 C5 C4 119.94(17)
C6 C5 H5 120.0
C4 C5 H5 120.0
C2 C3 C4 120.17(17)
C2 C3 H3 119.9
C4 C3 H3 119.9
C5 C6 C1 120.65(17)
C5 C6 H6 119.7
C1 C6 H6 119.7
O1 C1 C2 123.02(17)
O1 C1 C6 117.75(16)
C2 C1 C6 119.23(17)
O10 C10 N10 120.16(19)
O10 C10 C11 121.28(18)
N10 C10 C11 118.56(19)
C10 N10 C12 123.75(19)
C10 N10 C13 119.32(18)
C12 N10 C13 116.88(17)

loop_
_geom_bond_atom_site_label_1
_geom_bond_atom_site_label_2
_geom_bond_distance
O1 C1 1.366(2)
O1 H1 0.8400
O4 C4 1.375(2)
O4 H4 0.8400
C4 C3 1.388(3)
C4 C5 1.390(3)
C2 C3 1.386(3)
C2 C1 1.389(2)
C2 H2 0.9500
C5 C6 1.383(3)
C5 H5 0.9500
C3 H3 0.9500
C6 C1 1.390(3)
C6 H6 0.9500
O10 C10 1.259(2)
C10 N10 1.322(3)
C10 C11 1.510(3)
N10 C12 1.460(3)
N10 C13 1.468(3)
C11 H11A 0.9800
C11 H11B 0.9800
C11 H11C 0.9800
C12 H12A 0.9800
C12 H12B 0.9800
C12 H12C 0.9800
C13 H13A 0.9800
C13 H13B 0.9800
C13 H13C 0.9800
